data_7243788
loop_
_publ_author_name
'Kariuki, Benson M.'
'Platts, James A.'
'Newman, Paul D.'

_publ_section_title
;
 A hybrid bipy--NHC ligand for the construction of group 11 mixed-metal
 bimetallic complexes
;
_journal_issue 54
_journal_name_full 'RSC Advances'
_journal_page_first 34170
_journal_page_last 34173
_journal_paper_doi 10.1039/D1RA06581E
_journal_volume 11
_journal_year 2021
_chemical_absolute_configuration ad
_chemical_formula_sum 'C47 H60 Au2 B F7 N8 O5 S'
_chemical_formula_weight 1386.83
_space_group_crystal_system triclinic
_space_group_IT_number 1
_space_group_name_Hall 'P 1'
_space_group_name_H-M_alt 'P 1'
_atom_sites_solution_hydrogens geom
_audit_creation_method SHELXL-2018/1
_audit_update_record
;
2021-08-31 deposited with the CCDC.	2021-10-05 downloaded from the CCDC.
;
_cell_angle_alpha 72.325(3)
_cell_angle_beta 75.768(3)
_cell_angle_gamma 86.988(3)
_cell_formula_units_Z 1
_cell_length_a 9.2214(3)
_cell_length_b 11.7385(4)
_cell_length_c 13.0330(4)
_cell_measurement_reflns_used 10008
_cell_measurement_temperature 293(2)
_cell_measurement_theta_max 28.4320
_cell_measurement_theta_min 4.4120
_cell_volume 1302.54(8)
_computing_cell_refinement 'CrysAlisPro 1.171.39.46 (Rigaku OD, 2018)'
_computing_data_collection 'CrysAlisPro 1.171.39.46 (Rigaku OD, 2018)'
_computing_data_reduction 'CrysAlisPro 1.171.39.46 (Rigaku OD, 2018)'
_computing_structure_refinement 'SHELXL-2018/1 (Sheldrick, 2018)'
_computing_structure_solution SHELXS
_diffrn_ambient_temperature 293(2)
_diffrn_measured_fraction_theta_full 0.999
_diffrn_measured_fraction_theta_max 0.880
_diffrn_measurement_device_type 'SuperNova, Dual, Cu at home/near, Atlas'
_diffrn_measurement_method '\w scans'
_diffrn_radiation_type MoK\a
_diffrn_radiation_wavelength 0.71073
_diffrn_reflns_av_R_equivalents 0.0349
_diffrn_reflns_av_unetI/netI 0.0624
_diffrn_reflns_Laue_measured_fraction_full 0.999
_diffrn_reflns_Laue_measured_fraction_max 0.880
_diffrn_reflns_limit_h_max 12
_diffrn_reflns_limit_h_min -12
_diffrn_reflns_limit_k_max 16
_diffrn_reflns_limit_k_min -14
_diffrn_reflns_limit_l_max 16
_diffrn_reflns_limit_l_min -17
_diffrn_reflns_number 22188
_diffrn_reflns_point_group_measured_fraction_full 0.994
_diffrn_reflns_point_group_measured_fraction_max 0.828
_diffrn_reflns_theta_full 25.242
_diffrn_reflns_theta_max 29.671
_diffrn_reflns_theta_min 2.279
_exptl_absorpt_coefficient_mu 5.742
_exptl_absorpt_correction_T_max 0.778
_exptl_absorpt_correction_T_min 0.431
_exptl_absorpt_correction_type gaussian
_exptl_absorpt_process_details
;
CrysAlisPro 1.171.39.46 (Rigaku Oxford Diffraction, 2018)
Numerical absorption correction based on gaussian integration over
			a multifaceted crystal model
Empirical absorption correction using spherical harmonics,
 implemented in SCALE3 ABSPACK scaling algorithm.
;
_exptl_crystal_colour colourless
_exptl_crystal_density_diffrn 1.768
_exptl_crystal_description block
_exptl_crystal_F_000 680
_exptl_crystal_size_max 0.229
_exptl_crystal_size_mid 0.173
_exptl_crystal_size_min 0.154
_refine_diff_density_max 0.937
_refine_diff_density_min -0.859
_refine_diff_density_rms 0.135
_refine_ls_abs_structure_details
;
 Flack x determined using 4733 quotients [(I+)-(I-)]/[(I+)+(I-)]
 (Parsons, Flack and Wagner, Acta Cryst. B69 (2013) 249-259).
;
_refine_ls_abs_structure_Flack -0.012(5)
_refine_ls_extinction_method none
_refine_ls_goodness_of_fit_ref 1.023
_refine_ls_hydrogen_treatment constr
_refine_ls_matrix_type full
_refine_ls_number_parameters 691
_refine_ls_number_reflns 12209
_refine_ls_number_restraints 153
_refine_ls_restrained_S_all 1.019
_refine_ls_R_factor_all 0.0407
_refine_ls_R_factor_gt 0.0330
_refine_ls_shift/su_max 0.001
_refine_ls_shift/su_mean 0.000
_refine_ls_structure_factor_coef Fsqd
_refine_ls_weighting_details 'w=1/[\s^2^(Fo^2^)+(0.0206P)^2^] where P=(Fo^2^+2Fc^2^)/3'
_refine_ls_weighting_scheme calc
_refine_ls_wR_factor_gt 0.0623
_refine_ls_wR_factor_ref 0.0663
_reflns_Friedel_coverage 0.882
_reflns_Friedel_fraction_full 0.988
_reflns_Friedel_fraction_max 0.776
_reflns_number_gt 10912
_reflns_number_total 12209
_reflns_threshold_expression 'I > 2\s(I)'
_cod_data_source_file d1ra06581e2.cif
_cod_data_source_block pdn2002
_cod_database_code 7243788
_shelx_shelxl_version_number 2018/1
_shelx_space_group_comment
;
The symmetry employed for this shelxl refinement is uniquely defined
by the following loop, which should always be used as a source of
symmetry information in preference to the above space-group names.
They are only intended as comments.
;
_shelx_estimated_absorpt_t_min 0.353
_shelx_estimated_absorpt_t_max 0.472

loop_
_space_group_symop_operation_xyz
'x, y, z'

loop_
_atom_site_label
_atom_site_type_symbol
_atom_site_fract_x
_atom_site_fract_y
_atom_site_fract_z
_atom_site_U_iso_or_equiv
_atom_site_adp_type
_atom_site_occupancy
_atom_site_site_symmetry_order
_atom_site_calc_flag
_atom_site_refinement_flags_posn
_atom_site_refinement_flags_adp
_atom_site_refinement_flags_occupancy
_atom_site_disorder_assembly
_atom_site_disorder_group
C1 C 0.5808(9) 0.5571(9) 0.2855(6) 0.037(2) Uani 1 1 d . . . . .
H1 H 0.562483 0.479998 0.285440 0.044 Uiso 1 1 calc R U . . .
C2 C 0.6660(10) 0.5741(10) 0.3543(7) 0.043(2) Uani 1 1 d . . . . .
H2 H 0.706633 0.509079 0.398643 0.052 Uiso 1 1 calc R U . . .
C3 C 0.6896(10) 0.6880(10) 0.3561(7) 0.043(2) Uani 1 1 d . . . . .
H3 H 0.744735 0.700292 0.402872 0.051 Uiso 1 1 calc R U . . .
C4 C 0.6313(10) 0.7848(9) 0.2880(7) 0.040(2) Uani 1 1 d . . . . .
H4 H 0.644476 0.862053 0.289884 0.048 Uiso 1 1 calc R U . . .
C5 C 0.5528(9) 0.7635(8) 0.2172(6) 0.0302(17) Uani 1 1 d . . . . .
C6 C 0.4975(9) 0.8623(7) 0.1369(6) 0.0284(17) Uani 1 1 d . . . . .
C7 C 0.4320(10) 0.9611(9) 0.1624(7) 0.035(2) Uani 1 1 d . . . . .
H7 H 0.416396 0.967086 0.233818 0.042 Uiso 1 1 calc R U . . .
C8 C 0.3892(10) 1.0524(8) 0.0790(7) 0.038(2) Uani 1 1 d . . . . .
H8 H 0.341484 1.118923 0.095093 0.046 Uiso 1 1 calc R U . . .
C9 C 0.4176(9) 1.0439(8) -0.0266(7) 0.0363(19) Uani 1 1 d . . . . .
H9 H 0.395406 1.106163 -0.084182 0.044 Uiso 1 1 calc R U . . .
C10 C 0.4806(12) 0.9396(10) -0.0453(9) 0.032(2) Uani 1 1 d . . . . .
C11 C 0.4253(9) 0.9508(7) -0.2215(6) 0.0278(16) Uani 1 1 d . . . . .
C12 C 0.6638(10) 0.8643(10) -0.1843(7) 0.046(3) Uani 1 1 d . . . . .
H12 H 0.730358 0.865548 -0.136380 0.055 Uiso 1 1 calc R U . . .
C13 C 0.6374(15) 0.7393(11) -0.1841(11) 0.077(5) Uani 1 1 d . . . . .
H13A H 0.548648 0.703439 -0.127525 0.092 Uiso 1 1 calc R U . . .
H13B H 0.722366 0.689989 -0.170237 0.092 Uiso 1 1 calc R U . . .
C14 C 0.6164(14) 0.7525(10) -0.3004(12) 0.067(4) Uani 1 1 d . . . . .
H14A H 0.693827 0.711265 -0.339646 0.081 Uiso 1 1 calc R U . . .
H14B H 0.519435 0.720418 -0.295952 0.081 Uiso 1 1 calc R U . . .
C15 C 0.6277(9) 0.8877(8) -0.3589(7) 0.0363(19) Uani 1 1 d . . . . .
C16 C 0.7340(9) 0.9327(8) -0.3051(7) 0.0364(19) Uani 1 1 d . . . . .
C17 C 0.8964(12) 0.8908(11) -0.3364(9) 0.052(3) Uani 1 1 d . . . . .
H17A H 0.952485 0.906229 -0.288723 0.078 Uiso 1 1 calc R U . . .
H17B H 0.942138 0.933600 -0.412130 0.078 Uiso 1 1 calc R U . . .
H17C H 0.895326 0.806638 -0.327624 0.078 Uiso 1 1 calc R U . . .
C18 C 0.7368(13) 1.0687(11) -0.3304(10) 0.067(3) Uani 1 1 d . . . . .
H18A H 0.637317 1.095228 -0.306815 0.100 Uiso 1 1 calc R U . . .
H18B H 0.773628 1.105419 -0.408756 0.100 Uiso 1 1 calc R U . . .
H18C H 0.801088 1.090979 -0.291477 0.100 Uiso 1 1 calc R U . . .
C19 C 0.6775(13) 0.9213(14) -0.4859(9) 0.074(4) Uani 1 1 d . . . . .
H19A H 0.605225 0.890708 -0.513353 0.111 Uiso 1 1 calc R U . . .
H19B H 0.773083 0.887531 -0.507142 0.111 Uiso 1 1 calc R U . . .
H19C H 0.685174 1.006803 -0.516608 0.111 Uiso 1 1 calc R U . . .
C20 C 0.3748(11) 0.9557(11) -0.3958(8) 0.053(3) Uani 1 1 d . . . . .
H20A H 0.277858 0.976432 -0.359458 0.080 Uiso 1 1 calc R U . . .
H20B H 0.366417 0.883404 -0.414032 0.080 Uiso 1 1 calc R U . . .
H20C H 0.413970 1.019187 -0.462444 0.080 Uiso 1 1 calc R U . . .
C21 C -0.0228(10) 1.1873(8) -0.2019(7) 0.0359(19) Uani 1 1 d . . . . .
H21 H 0.038677 1.215900 -0.273006 0.043 Uiso 1 1 calc R U . . .
C22 C -0.1518(10) 1.2454(8) -0.1744(8) 0.040(2) Uani 1 1 d . . . . .
H22 H -0.177320 1.312741 -0.225764 0.048 Uiso 1 1 calc R U . . .
C23 C -0.2435(10) 1.2030(8) -0.0694(9) 0.036(2) Uani 1 1 d . . . . .
H23 H -0.333560 1.239927 -0.050445 0.043 Uiso 1 1 calc R U . . .
C24 C -0.2015(10) 1.1049(8) 0.0086(8) 0.034(2) Uani 1 1 d . . . . .
H24 H -0.260190 1.077609 0.080742 0.041 Uiso 1 1 calc R U . . .
C25 C -0.0693(9) 1.0492(7) -0.0248(7) 0.0290(17) Uani 1 1 d . . . . .
C26 C -0.0173(8) 0.9438(7) 0.0538(6) 0.0282(16) Uani 1 1 d . . . . .
C27 C -0.0187(11) 0.9432(9) 0.1607(8) 0.034(2) Uani 1 1 d . . . . .
H27 H -0.050581 1.009388 0.184489 0.041 Uiso 1 1 calc R U . . .
C28 C 0.0277(11) 0.8431(9) 0.2305(7) 0.038(2) Uani 1 1 d . . . . .
H28 H 0.027786 0.840286 0.302616 0.045 Uiso 1 1 calc R U . . .
C29 C 0.0751(9) 0.7449(8) 0.1913(7) 0.0328(18) Uani 1 1 d . . . . .
H29 H 0.105896 0.675136 0.236758 0.039 Uiso 1 1 calc R U . . .
C30 C 0.0744(12) 0.7554(8) 0.0844(8) 0.028(2) Uani 1 1 d . . . . .
C31 C 0.2295(9) 0.5840(7) 0.0579(6) 0.0276(16) Uani 1 1 d . . . . .
C32 C 0.0183(10) 0.6347(7) -0.0301(7) 0.0332(19) Uani 1 1 d . . . . .
H32 H -0.070271 0.684634 -0.027333 0.040 Uiso 1 1 calc R U . . .
C33 C 0.1075(13) 0.6503(9) -0.1506(8) 0.045(3) Uani 1 1 d . . . . .
H33A H 0.042687 0.675795 -0.201434 0.054 Uiso 1 1 calc R U . . .
H33B H 0.187871 0.709353 -0.172326 0.054 Uiso 1 1 calc R U . . .
C34 C 0.1704(10) 0.5273(9) -0.1511(7) 0.040(2) Uani 1 1 d . . . . .
H34A H 0.126249 0.493832 -0.196263 0.048 Uiso 1 1 calc R U . . .
H34B H 0.278230 0.532193 -0.179416 0.048 Uiso 1 1 calc R U . . .
C35 C 0.1272(9) 0.4521(7) -0.0295(6) 0.0292(17) Uani 1 1 d . . . . .
C36 C -0.0243(9) 0.5017(7) 0.0175(7) 0.0309(17) Uani 1 1 d . . . . .
C37 C -0.0781(11) 0.4566(9) 0.1441(8) 0.048(2) Uani 1 1 d . . . . .
H37A H 0.002475 0.463421 0.176763 0.072 Uiso 1 1 calc R U . . .
H37B H -0.110398 0.374421 0.166645 0.072 Uiso 1 1 calc R U . . .
H37C H -0.160031 0.503789 0.168256 0.072 Uiso 1 1 calc R U . . .
C38 C -0.1505(12) 0.4762(11) -0.0323(10) 0.047(3) Uani 1 1 d . . . . .
H38A H -0.233800 0.526090 -0.016763 0.070 Uiso 1 1 calc R U . . .
H38B H -0.181957 0.393710 0.000156 0.070 Uiso 1 1 calc R U . . .
H38C H -0.114155 0.493040 -0.111118 0.070 Uiso 1 1 calc R U . . .
C39 C 0.1238(11) 0.3174(8) -0.0088(8) 0.043(2) Uani 1 1 d . . . . .
H39A H 0.217198 0.293635 -0.047605 0.064 Uiso 1 1 calc R U . . .
H39B H 0.043681 0.296017 -0.035132 0.064 Uiso 1 1 calc R U . . .
H39C H 0.108233 0.277528 0.069253 0.064 Uiso 1 1 calc R U . . .
C40 C 0.3751(10) 0.4158(9) 0.0256(8) 0.043(2) Uani 1 1 d . . . . .
H40A H 0.453333 0.460891 0.033623 0.065 Uiso 1 1 calc R U . . .
H40B H 0.406820 0.395722 -0.042488 0.065 Uiso 1 1 calc R U . . .
H40C H 0.353453 0.343838 0.086929 0.065 Uiso 1 1 calc R U . . .
C41 C 0.1848(13) 0.6487(12) 0.5136(9) 0.065(3) Uani 1 1 d . . . . .
B1 B 0.6152(16) 1.1898(12) -0.7256(10) 0.057(3) Uani 1 1 d . . . . .
N1 N 0.5241(7) 0.6514(6) 0.2185(5) 0.0291(14) Uani 1 1 d . . . . .
N2 N 0.5230(7) 0.8507(6) 0.0333(5) 0.0302(15) Uani 1 1 d . . . . .
N3 N 0.5185(9) 0.9207(8) -0.1503(6) 0.031(2) Uani 1 1 d . . . . .
N4 N 0.4757(7) 0.9376(6) -0.3217(5) 0.0320(15) Uani 1 1 d . . . . .
N5 N 0.0190(7) 1.0887(6) -0.1290(5) 0.0304(15) Uani 1 1 d . . . . .
N6 N 0.0294(7) 0.8520(6) 0.0150(5) 0.0270(13) Uani 1 1 d . . . . .
N7 N 0.1156(10) 0.6588(7) 0.0351(7) 0.029(2) Uani 1 1 d . . . . .
N8 N 0.2401(7) 0.4878(6) 0.0238(5) 0.0295(14) Uani 1 1 d . . . . .
O1 O -0.0657(10) 0.5852(10) 0.6645(7) 0.081(3) Uani 1 1 d . . . . .
O2 O -0.0455(11) 0.5813(14) 0.4752(8) 0.136(5) Uani 1 1 d . . . . .
O3 O 0.0749(15) 0.4409(11) 0.5983(10) 0.114(4) Uani 1 1 d . . . . .
F1 F 0.2668(9) 0.6361(10) 0.4234(7) 0.123(4) Uani 1 1 d . . . . .
F2 F 0.1521(12) 0.7685(9) 0.4835(9) 0.139(4) Uani 1 1 d . . . . .
F3 F 0.2605(9) 0.6419(11) 0.5831(6) 0.128(4) Uani 1 1 d . . . . .
F4 F 0.5175(17) 1.0993(9) -0.6818(8) 0.159(6) Uani 1 1 d . . . . .
F5 F 0.7572(14) 1.1494(11) -0.7489(7) 0.139(4) Uani 1 1 d . . . . .
F6 F 0.5884(10) 1.2617(9) -0.8216(6) 0.117(3) Uani 1 1 d . . . . .
F7 F 0.6140(10) 1.2503(9) -0.6523(8) 0.109(3) Uani 1 1 d . . . . .
S1 S 0.0136(3) 0.5614(3) 0.5644(2) 0.0581(7) Uani 1 1 d . . . . .
Au1 Au 0.37772(2) 0.62055(2) 0.13218(2) 0.02794(11) Uani 1 1 d . . . . .
Au2 Au 0.22225(2) 1.01330(2) -0.17456(2) 0.02858(11) Uani 1 1 d . . . . .
C42 C 0.4333(19) 0.3123(12) 0.6111(12) 0.078(4) Uani 1 1 d D . . . .
H42A H 0.381177 0.236542 0.646644 0.118 Uiso 1 1 calc R U . . .
H42B H 0.516946 0.304756 0.553068 0.118 Uiso 1 1 calc R U . . .
H42C H 0.366625 0.370729 0.580025 0.118 Uiso 1 1 calc R U . . .
C43 C 0.4884(12) 0.3514(9) 0.6952(8) 0.051(3) Uani 1 1 d D . . . .
C44 C 0.5857(15) 0.4594(11) 0.6543(9) 0.068(3) Uani 1 1 d D . . . .
H44A H 0.534781 0.525839 0.615596 0.102 Uiso 1 1 calc R U . . .
H44B H 0.676386 0.446321 0.604761 0.102 Uiso 1 1 calc R U . . .
H44C H 0.609271 0.476577 0.715951 0.102 Uiso 1 1 calc R U . . .
O4 O 0.4535(11) 0.2986(7) 0.7925(6) 0.079(3) Uani 1 1 d D . . . .
C42B C -0.012(6) 0.257(8) 0.397(6) 0.103(11) Uani 0.176(12) 1 d D U P A 1
H42D H -0.085785 0.264948 0.354718 0.155 Uiso 0.176(12) 1 calc R U P A 1
H42E H -0.011461 0.327950 0.419845 0.155 Uiso 0.176(12) 1 calc R U P A 1
H42F H -0.036724 0.188763 0.461658 0.155 Uiso 0.176(12) 1 calc R U P A 1
C43B C 0.140(6) 0.243(7) 0.327(5) 0.095(7) Uani 0.176(12) 1 d D U P A 1
C44B C 0.268(8) 0.301(9) 0.343(8) 0.100(11) Uani 0.176(12) 1 d D U P A 1
H44D H 0.359023 0.286602 0.294326 0.151 Uiso 0.176(12) 1 calc R U P A 1
H44E H 0.275760 0.268160 0.418736 0.151 Uiso 0.176(12) 1 calc R U P A 1
H44F H 0.253201 0.385423 0.327125 0.151 Uiso 0.176(12) 1 calc R U P A 1
O4B O 0.154(7) 0.206(6) 0.249(4) 0.105(11) Uani 0.176(12) 1 d D U P A 1
C42C C 0.113(3) 0.1333(19) 0.3609(15) 0.118(6) Uani 0.824(12) 1 d D U P A 2
H42G H 0.149380 0.053900 0.385464 0.177 Uiso 0.824(12) 1 calc R U P A 2
H42H H 0.166387 0.171733 0.285755 0.177 Uiso 0.824(12) 1 calc R U P A 2
H42I H 0.008306 0.129368 0.364604 0.177 Uiso 0.824(12) 1 calc R U P A 2
C43C C 0.138(2) 0.2043(14) 0.4347(11) 0.086(4) Uani 0.824(12) 1 d D U P A 2
C44C C 0.203(3) 0.3266(17) 0.3778(16) 0.101(6) Uani 0.824(12) 1 d D U P A 2
H44G H 0.130487 0.384200 0.394025 0.152 Uiso 0.824(12) 1 calc R U P A 2
H44H H 0.231766 0.339127 0.299185 0.152 Uiso 0.824(12) 1 calc R U P A 2
H44I H 0.289836 0.335640 0.403473 0.152 Uiso 0.824(12) 1 calc R U P A 2
O4C O 0.1218(12) 0.1578(10) 0.5320(8) 0.084(4) Uani 0.824(12) 1 d D U P A 2

loop_
_atom_site_aniso_label
_atom_site_aniso_U_11
_atom_site_aniso_U_22
_atom_site_aniso_U_33
_atom_site_aniso_U_23
_atom_site_aniso_U_13
_atom_site_aniso_U_12
C1 0.033(5) 0.045(5) 0.029(4) -0.006(4) -0.011(3) 0.010(4)
C2 0.032(5) 0.062(7) 0.028(4) -0.003(4) -0.009(4) 0.010(4)
C3 0.032(5) 0.064(7) 0.030(5) -0.007(5) -0.015(4) 0.001(5)
C4 0.033(5) 0.049(6) 0.038(5) -0.012(4) -0.012(4) 0.003(4)
C5 0.027(4) 0.041(5) 0.021(4) -0.007(3) -0.007(3) 0.003(3)
C6 0.027(4) 0.031(4) 0.026(4) -0.004(3) -0.008(3) -0.006(3)
C7 0.040(5) 0.040(6) 0.029(5) -0.011(4) -0.013(4) 0.000(4)
C8 0.045(5) 0.036(5) 0.045(5) -0.025(4) -0.017(4) 0.008(4)
C9 0.036(5) 0.031(5) 0.042(5) -0.004(4) -0.020(4) 0.004(4)
C10 0.026(5) 0.033(6) 0.035(5) -0.007(4) -0.007(4) -0.003(4)
C11 0.028(4) 0.024(4) 0.026(4) 0.001(3) -0.007(3) 0.004(3)
C12 0.033(5) 0.076(7) 0.029(4) -0.012(4) -0.017(4) 0.032(5)
C13 0.065(9) 0.050(8) 0.074(9) 0.010(7) 0.015(7) 0.035(7)
C14 0.045(7) 0.037(7) 0.109(11) -0.024(7) 0.003(6) 0.005(5)
C15 0.032(5) 0.040(5) 0.037(4) -0.015(4) -0.008(4) 0.008(4)
C16 0.029(4) 0.046(5) 0.039(4) -0.019(4) -0.008(4) 0.006(4)
C17 0.041(6) 0.061(8) 0.054(7) -0.022(6) -0.007(5) 0.014(5)
C18 0.047(6) 0.056(7) 0.095(8) -0.032(6) 0.001(6) -0.005(5)
C19 0.055(7) 0.122(12) 0.058(7) -0.047(7) -0.016(6) 0.038(7)
C20 0.042(6) 0.087(8) 0.045(6) -0.034(6) -0.024(5) 0.023(5)
C21 0.039(5) 0.030(5) 0.040(5) -0.006(4) -0.021(4) 0.010(4)
C22 0.042(5) 0.027(5) 0.057(6) -0.011(4) -0.027(5) 0.015(4)
C23 0.022(4) 0.020(5) 0.073(7) -0.019(4) -0.019(5) 0.010(3)
C24 0.030(5) 0.025(5) 0.053(6) -0.019(4) -0.011(4) -0.002(4)
C25 0.030(4) 0.023(4) 0.044(5) -0.018(3) -0.017(4) 0.002(3)
C26 0.022(4) 0.023(4) 0.037(4) -0.007(3) -0.007(3) 0.002(3)
C27 0.037(5) 0.033(6) 0.038(5) -0.018(4) -0.008(4) 0.001(4)
C28 0.037(6) 0.050(6) 0.029(4) -0.015(4) -0.010(4) 0.004(4)
C29 0.028(4) 0.029(5) 0.037(4) -0.006(4) -0.007(3) 0.009(3)
C30 0.026(5) 0.023(5) 0.039(5) -0.011(4) -0.010(4) 0.004(4)
C31 0.028(4) 0.026(4) 0.026(4) -0.001(3) -0.011(3) 0.005(3)
C32 0.040(5) 0.023(4) 0.047(5) -0.014(4) -0.028(4) 0.011(4)
C33 0.069(8) 0.034(5) 0.036(5) -0.004(4) -0.029(5) 0.002(5)
C34 0.040(5) 0.048(6) 0.033(4) -0.011(4) -0.014(4) 0.006(4)
C35 0.035(4) 0.025(4) 0.034(4) -0.010(3) -0.019(3) 0.002(3)
C36 0.025(4) 0.028(4) 0.040(4) -0.010(3) -0.011(3) 0.006(3)
C37 0.041(5) 0.050(6) 0.052(6) -0.018(5) -0.007(4) -0.003(5)
C38 0.044(7) 0.036(7) 0.069(8) -0.019(6) -0.027(6) 0.001(5)
C39 0.049(6) 0.026(5) 0.065(6) -0.022(4) -0.028(5) 0.012(4)
C40 0.032(5) 0.038(5) 0.068(6) -0.026(5) -0.019(4) 0.016(4)
C41 0.061(7) 0.078(10) 0.051(6) -0.008(6) -0.018(6) 0.009(6)
B1 0.070(9) 0.045(7) 0.052(7) -0.020(6) -0.004(6) 0.010(7)
N1 0.028(4) 0.036(4) 0.025(3) -0.008(3) -0.013(3) 0.008(3)
N2 0.028(3) 0.039(4) 0.023(3) -0.007(3) -0.008(3) 0.001(3)
N3 0.020(4) 0.045(6) 0.029(4) -0.011(4) -0.008(3) 0.014(4)
N4 0.031(4) 0.039(4) 0.027(3) -0.010(3) -0.012(3) 0.011(3)
N5 0.029(4) 0.029(4) 0.042(4) -0.016(3) -0.017(3) 0.009(3)
N6 0.024(3) 0.023(3) 0.033(3) -0.008(3) -0.008(3) 0.005(3)
N7 0.028(4) 0.023(5) 0.042(5) -0.013(4) -0.015(4) 0.005(3)
N8 0.033(4) 0.022(3) 0.034(3) -0.007(3) -0.014(3) 0.010(3)
O1 0.057(5) 0.121(9) 0.071(5) -0.047(6) -0.007(4) 0.017(6)
O2 0.079(7) 0.229(15) 0.075(6) 0.023(7) -0.047(6) -0.039(8)
O3 0.136(11) 0.077(8) 0.104(8) -0.006(6) -0.019(7) 0.027(8)
F1 0.076(6) 0.204(11) 0.077(5) -0.059(6) 0.033(4) -0.037(6)
F2 0.129(9) 0.088(8) 0.179(10) -0.018(7) -0.026(8) -0.021(7)
F3 0.084(6) 0.223(12) 0.069(5) -0.016(6) -0.024(4) -0.059(7)
F4 0.286(16) 0.090(7) 0.112(7) 0.014(6) -0.104(9) -0.096(9)
F5 0.177(11) 0.154(10) 0.098(6) -0.064(7) -0.041(7) 0.100(9)
F6 0.098(6) 0.124(8) 0.080(5) 0.031(5) -0.016(4) 0.029(6)
F7 0.099(7) 0.115(8) 0.137(7) -0.092(7) -0.006(6) 0.001(6)
S1 0.0471(15) 0.078(2) 0.0514(15) -0.0239(14) -0.0112(12) 0.0012(14)
Au1 0.0271(2) 0.0281(3) 0.0309(2) -0.00838(19) -0.01257(18) 0.00429(19)
Au2 0.0256(2) 0.0303(3) 0.0305(2) -0.0080(2) -0.01056(18) 0.00628(19)
C42 0.096(12) 0.051(8) 0.090(10) -0.012(7) -0.035(9) -0.009(8)
C43 0.059(7) 0.036(6) 0.052(6) -0.010(5) -0.010(5) 0.018(5)
C44 0.084(9) 0.065(8) 0.051(6) -0.004(6) -0.023(6) -0.015(7)
O4 0.121(8) 0.047(5) 0.044(4) 0.004(4) 0.003(4) 0.006(5)
C42B 0.102(16) 0.107(16) 0.091(15) -0.020(14) -0.016(14) -0.003(15)
C43B 0.099(10) 0.099(10) 0.085(10) -0.026(8) -0.020(9) -0.003(9)
C44B 0.104(16) 0.102(16) 0.089(16) -0.023(14) -0.018(14) -0.002(15)
O4B 0.113(18) 0.104(18) 0.100(17) -0.035(15) -0.023(15) -0.004(16)
C42C 0.129(12) 0.119(12) 0.099(10) -0.033(9) -0.012(9) -0.010(10)
C43C 0.089(8) 0.096(8) 0.070(7) -0.017(6) -0.019(6) -0.005(7)
C44C 0.111(12) 0.098(12) 0.087(11) -0.025(9) -0.011(10) 0.003(11)
O4C 0.085(7) 0.096(8) 0.055(6) -0.004(5) -0.013(5) 0.002(6)

loop_
_atom_type_symbol
_atom_type_description
_atom_type_scat_dispersion_real
_atom_type_scat_dispersion_imag
_atom_type_scat_source
C C 0.0033 0.0016 'International Tables Vol C Tables 4.2.6.8 and 6.1.1.4'
H H 0.0000 0.0000 'International Tables Vol C Tables 4.2.6.8 and 6.1.1.4'
B B 0.0013 0.0007 'International Tables Vol C Tables 4.2.6.8 and 6.1.1.4'
N N 0.0061 0.0033 'International Tables Vol C Tables 4.2.6.8 and 6.1.1.4'
O O 0.0106 0.0060 'International Tables Vol C Tables 4.2.6.8 and 6.1.1.4'
F F 0.0171 0.0103 'International Tables Vol C Tables 4.2.6.8 and 6.1.1.4'
S S 0.1246 0.1234 'International Tables Vol C Tables 4.2.6.8 and 6.1.1.4'
Au Au -2.0133 8.8022 'International Tables Vol C Tables 4.2.6.8 and 6.1.1.4'

loop_
_geom_angle_atom_site_label_1
_geom_angle_atom_site_label_2
_geom_angle_atom_site_label_3
_geom_angle
_geom_angle_site_symmetry_1
_geom_angle_site_symmetry_3
_geom_angle_publ_flag
N1 C1 C2 120.9(9) . . ?
N1 C1 H1 119.5 . . ?
C2 C1 H1 119.5 . . ?
C3 C2 C1 119.2(8) . . ?
C3 C2 H2 120.4 . . ?
C1 C2 H2 120.4 . . ?
C2 C3 C4 120.1(9) . . ?
C2 C3 H3 120.0 . . ?
C4 C3 H3 120.0 . . ?
C3 C4 C5 118.5(9) . . ?
C3 C4 H4 120.8 . . ?
C5 C4 H4 120.8 . . ?
N1 C5 C4 121.6(8) . . ?
N1 C5 C6 117.0(6) . . ?
C4 C5 C6 121.5(8) . . ?
N2 C6 C7 122.4(7) . . ?
N2 C6 C5 114.5(7) . . ?
C7 C6 C5 123.0(7) . . ?
C6 C7 C8 118.6(8) . . ?
C6 C7 H7 120.7 . . ?
C8 C7 H7 120.7 . . ?
C9 C8 C7 119.9(8) . . ?
C9 C8 H8 120.1 . . ?
C7 C8 H8 120.1 . . ?
C8 C9 C10 118.1(8) . . ?
C8 C9 H9 121.0 . . ?
C10 C9 H9 121.0 . . ?
N2 C10 C9 123.1(9) . . ?
N2 C10 N3 113.0(9) . . ?
C9 C10 N3 123.7(9) . . ?
N4 C11 N3 117.7(7) . . ?
N4 C11 Au2 121.8(6) . . ?
N3 C11 Au2 120.5(6) . . ?
N3 C12 C13 110.2(9) . . ?
N3 C12 C16 107.6(7) . . ?
C13 C12 C16 105.3(8) . . ?
N3 C12 H12 111.2 . . ?
C13 C12 H12 111.2 . . ?
C16 C12 H12 111.2 . . ?
C12 C13 C14 105.0(9) . . ?
C12 C13 H13A 110.8 . . ?
C14 C13 H13A 110.8 . . ?
C12 C13 H13B 110.8 . . ?
C14 C13 H13B 110.8 . . ?
H13A C13 H13B 108.8 . . ?
C15 C14 C13 104.7(10) . . ?
C15 C14 H14A 110.8 . . ?
C13 C14 H14A 110.8 . . ?
C15 C14 H14B 110.8 . . ?
C13 C14 H14B 110.8 . . ?
H14A C14 H14B 108.9 . . ?
N4 C15 C16 106.4(6) . . ?
N4 C15 C14 106.8(8) . . ?
C16 C15 C14 103.3(8) . . ?
N4 C15 C19 111.2(7) . . ?
C16 C15 C19 114.4(8) . . ?
C14 C15 C19 114.0(9) . . ?
C12 C16 C18 114.4(8) . . ?
C12 C16 C15 98.3(7) . . ?
C18 C16 C15 113.4(8) . . ?
C12 C16 C17 108.6(8) . . ?
C18 C16 C17 108.7(8) . . ?
C15 C16 C17 113.1(7) . . ?
C16 C17 H17A 109.5 . . ?
C16 C17 H17B 109.5 . . ?
H17A C17 H17B 109.5 . . ?
C16 C17 H17C 109.5 . . ?
H17A C17 H17C 109.5 . . ?
H17B C17 H17C 109.5 . . ?
C16 C18 H18A 109.5 . . ?
C16 C18 H18B 109.5 . . ?
H18A C18 H18B 109.5 . . ?
C16 C18 H18C 109.5 . . ?
H18A C18 H18C 109.5 . . ?
H18B C18 H18C 109.5 . . ?
C15 C19 H19A 109.5 . . ?
C15 C19 H19B 109.5 . . ?
H19A C19 H19B 109.5 . . ?
C15 C19 H19C 109.5 . . ?
H19A C19 H19C 109.5 . . ?
H19B C19 H19C 109.5 . . ?
N4 C20 H20A 109.5 . . ?
N4 C20 H20B 109.5 . . ?
H20A C20 H20B 109.5 . . ?
N4 C20 H20C 109.5 . . ?
H20A C20 H20C 109.5 . . ?
H20B C20 H20C 109.5 . . ?
N5 C21 C22 122.3(8) . . ?
N5 C21 H21 118.8 . . ?
C22 C21 H21 118.8 . . ?
C21 C22 C23 119.0(8) . . ?
C21 C22 H22 120.5 . . ?
C23 C22 H22 120.5 . . ?
C22 C23 C24 120.1(8) . . ?
C22 C23 H23 119.9 . . ?
C24 C23 H23 119.9 . . ?
C25 C24 C23 118.0(9) . . ?
C25 C24 H24 121.0 . . ?
C23 C24 H24 121.0 . . ?
N5 C25 C24 121.9(8) . . ?
N5 C25 C26 117.0(7) . . ?
C24 C25 C26 121.0(8) . . ?
N6 C26 C27 123.0(8) . . ?
N6 C26 C25 115.9(7) . . ?
C27 C26 C25 121.1(7) . . ?
C28 C27 C26 118.8(8) . . ?
C28 C27 H27 120.6 . . ?
C26 C27 H27 120.6 . . ?
C27 C28 C29 118.8(8) . . ?
C27 C28 H28 120.6 . . ?
C29 C28 H28 120.6 . . ?
C30 C29 C28 117.7(8) . . ?
C30 C29 H29 121.2 . . ?
C28 C29 H29 121.2 . . ?
N6 C30 C29 124.4(9) . . ?
N6 C30 N7 112.5(8) . . ?
C29 C30 N7 123.0(8) . . ?
N8 C31 N7 116.5(7) . . ?
N8 C31 Au1 121.5(6) . . ?
N7 C31 Au1 122.0(6) . . ?
N7 C32 C36 106.6(6) . . ?
N7 C32 C33 110.3(8) . . ?
C36 C32 C33 104.7(7) . . ?
N7 C32 H32 111.6 . . ?
C36 C32 H32 111.6 . . ?
C33 C32 H32 111.6 . . ?
C34 C33 C32 105.4(7) . . ?
C34 C33 H33A 110.7 . . ?
C32 C33 H33A 110.7 . . ?
C34 C33 H33B 110.7 . . ?
C32 C33 H33B 110.7 . . ?
H33A C33 H33B 108.8 . . ?
C35 C34 C33 104.1(7) . . ?
C35 C34 H34A 110.9 . . ?
C33 C34 H34A 110.9 . . ?
C35 C34 H34B 110.9 . . ?
C33 C34 H34B 110.9 . . ?
H34A C34 H34B 108.9 . . ?
C39 C35 N8 111.0(6) . . ?
C39 C35 C34 115.5(7) . . ?
N8 C35 C34 105.3(6) . . ?
C39 C35 C36 113.6(7) . . ?
N8 C35 C36 106.4(6) . . ?
C34 C35 C36 104.2(6) . . ?
C32 C36 C37 114.8(7) . . ?
C32 C36 C35 98.1(6) . . ?
C37 C36 C35 114.3(7) . . ?
C32 C36 C38 108.8(7) . . ?
C37 C36 C38 108.0(8) . . ?
C35 C36 C38 112.6(7) . . ?
C36 C37 H37A 109.5 . . ?
C36 C37 H37B 109.5 . . ?
H37A C37 H37B 109.5 . . ?
C36 C37 H37C 109.5 . . ?
H37A C37 H37C 109.5 . . ?
H37B C37 H37C 109.5 . . ?
C36 C38 H38A 109.5 . . ?
C36 C38 H38B 109.5 . . ?
H38A C38 H38B 109.5 . . ?
C36 C38 H38C 109.5 . . ?
H38A C38 H38C 109.5 . . ?
H38B C38 H38C 109.5 . . ?
C35 C39 H39A 109.5 . . ?
C35 C39 H39B 109.5 . . ?
H39A C39 H39B 109.5 . . ?
C35 C39 H39C 109.5 . . ?
H39A C39 H39C 109.5 . . ?
H39B C39 H39C 109.5 . . ?
N8 C40 H40A 109.5 . . ?
N8 C40 H40B 109.5 . . ?
H40A C40 H40B 109.5 . . ?
N8 C40 H40C 109.5 . . ?
H40A C40 H40C 109.5 . . ?
H40B C40 H40C 109.5 . . ?
F3 C41 F1 111.2(11) . . ?
F3 C41 F2 102.1(12) . . ?
F1 C41 F2 102.7(11) . . ?
F3 C41 S1 116.0(9) . . ?
F1 C41 S1 114.0(10) . . ?
F2 C41 S1 109.3(9) . . ?
F4 B1 F7 110.7(12) . . ?
F4 B1 F6 110.4(12) . . ?
F7 B1 F6 112.0(12) . . ?
F4 B1 F5 110.6(13) . . ?
F7 B1 F5 105.4(11) . . ?
F6 B1 F5 107.8(10) . . ?
C5 N1 C1 119.6(7) . . ?
C5 N1 Au1 120.8(5) . . ?
C1 N1 Au1 119.3(6) . . ?
C10 N2 C6 117.8(8) . . ?
C11 N3 C10 122.3(8) . . ?
C11 N3 C12 119.0(7) . . ?
C10 N3 C12 118.7(7) . . ?
C11 N4 C20 119.6(7) . . ?
C11 N4 C15 123.1(6) . . ?
C20 N4 C15 116.8(6) . . ?
C25 N5 C21 118.5(7) . . ?
C25 N5 Au2 121.7(5) . . ?
C21 N5 Au2 119.6(6) . . ?
C26 N6 C30 117.2(7) . . ?
C31 N7 C30 122.1(8) . . ?
C31 N7 C32 120.1(7) . . ?
C30 N7 C32 117.4(8) . . ?
C31 N8 C40 119.5(7) . . ?
C31 N8 C35 124.1(6) . . ?
C40 N8 C35 116.1(6) . . ?
O2 S1 O1 122.5(7) . . ?
O2 S1 O3 113.4(9) . . ?
O1 S1 O3 106.3(7) . . ?
O2 S1 C41 105.1(6) . . ?
O1 S1 C41 107.5(6) . . ?
O3 S1 C41 99.5(7) . . ?
C31 Au1 N1 176.4(3) . . ?
C11 Au2 N5 176.3(3) . . ?
C43 C42 H42A 109.5 . . ?
C43 C42 H42B 109.5 . . ?
H42A C42 H42B 109.5 . . ?
C43 C42 H42C 109.5 . . ?
H42A C42 H42C 109.5 . . ?
H42B C42 H42C 109.5 . . ?
O4 C43 C44 120.2(10) . . ?
O4 C43 C42 122.1(11) . . ?
C44 C43 C42 117.7(9) . . ?
C43 C44 H44A 109.5 . . ?
C43 C44 H44B 109.5 . . ?
H44A C44 H44B 109.5 . . ?
C43 C44 H44C 109.5 . . ?
H44A C44 H44C 109.5 . . ?
H44B C44 H44C 109.5 . . ?
C43B C42B H42D 109.5 . . ?
C43B C42B H42E 109.5 . . ?
H42D C42B H42E 109.5 . . ?
C43B C42B H42F 109.5 . . ?
H42D C42B H42F 109.5 . . ?
H42E C42B H42F 109.5 . . ?
O4B C43B C44B 121(2) . . ?
O4B C43B C42B 122(2) . . ?
C44B C43B C42B 117(2) . . ?
C43B C44B H44D 109.5 . . ?
C43B C44B H44E 109.5 . . ?
H44D C44B H44E 109.5 . . ?
C43B C44B H44F 109.5 . . ?
H44D C44B H44F 109.5 . . ?
H44E C44B H44F 109.5 . . ?
C43C C42C H42G 109.5 . . ?
C43C C42C H42H 109.5 . . ?
H42G C42C H42H 109.5 . . ?
C43C C42C H42I 109.5 . . ?
H42G C42C H42I 109.5 . . ?
H42H C42C H42I 109.5 . . ?
O4C C43C C44C 122.6(14) . . ?
O4C C43C C42C 120.5(14) . . ?
C44C C43C C42C 116.4(13) . . ?
C43C C44C H44G 109.5 . . ?
C43C C44C H44H 109.5 . . ?
H44G C44C H44H 109.5 . . ?
C43C C44C H44I 109.5 . . ?
H44G C44C H44I 109.5 . . ?
H44H C44C H44I 109.5 . . ?

loop_
_geom_bond_atom_site_label_1
_geom_bond_atom_site_label_2
_geom_bond_distance
_geom_bond_site_symmetry_2
_geom_bond_publ_flag
C1 N1 1.356(10) . ?
C1 C2 1.390(12) . ?
C1 H1 0.9300 . ?
C2 C3 1.374(15) . ?
C2 H2 0.9300 . ?
C3 C4 1.387(13) . ?
C3 H3 0.9300 . ?
C4 C5 1.388(11) . ?
C4 H4 0.9300 . ?
C5 N1 1.350(10) . ?
C5 C6 1.470(11) . ?
C6 N2 1.359(9) . ?
C6 C7 1.372(12) . ?
C7 C8 1.394(13) . ?
C7 H7 0.9300 . ?
C8 C9 1.371(12) . ?
C8 H8 0.9300 . ?
C9 C10 1.391(14) . ?
C9 H9 0.9300 . ?
C10 N2 1.341(12) . ?
C10 N3 1.409(13) . ?
C11 N4 1.327(10) . ?
C11 N3 1.373(10) . ?
C11 Au2 1.996(8) . ?
C12 N3 1.491(11) . ?
C12 C13 1.499(17) . ?
C12 C16 1.526(12) . ?
C12 H12 0.9800 . ?
C13 C14 1.536(19) . ?
C13 H13A 0.9700 . ?
C13 H13B 0.9700 . ?
C14 C15 1.534(15) . ?
C14 H14A 0.9700 . ?
C14 H14B 0.9700 . ?
C15 N4 1.515(10) . ?
C15 C16 1.532(12) . ?
C15 C19 1.535(13) . ?
C16 C18 1.530(15) . ?
C16 C17 1.547(13) . ?
C17 H17A 0.9600 . ?
C17 H17B 0.9600 . ?
C17 H17C 0.9600 . ?
C18 H18A 0.9600 . ?
C18 H18B 0.9600 . ?
C18 H18C 0.9600 . ?
C19 H19A 0.9600 . ?
C19 H19B 0.9600 . ?
C19 H19C 0.9600 . ?
C20 N4 1.462(10) . ?
C20 H20A 0.9600 . ?
C20 H20B 0.9600 . ?
C20 H20C 0.9600 . ?
C21 N5 1.363(10) . ?
C21 C22 1.365(12) . ?
C21 H21 0.9300 . ?
C22 C23 1.377(14) . ?
C22 H22 0.9300 . ?
C23 C24 1.395(13) . ?
C23 H23 0.9300 . ?
C24 C25 1.390(12) . ?
C24 H24 0.9300 . ?
C25 N5 1.356(10) . ?
C25 C26 1.490(11) . ?
C26 N6 1.334(10) . ?
C26 C27 1.387(11) . ?
C27 C28 1.372(14) . ?
C27 H27 0.9300 . ?
C28 C29 1.406(12) . ?
C28 H28 0.9300 . ?
C29 C30 1.363(13) . ?
C29 H29 0.9300 . ?
C30 N6 1.338(11) . ?
C30 N7 1.456(13) . ?
C31 N8 1.325(10) . ?
C31 N7 1.363(11) . ?
C31 Au1 1.989(8) . ?
C32 N7 1.467(11) . ?
C32 C36 1.527(11) . ?
C32 C33 1.544(13) . ?
C32 H32 0.9800 . ?
C33 C34 1.529(13) . ?
C33 H33A 0.9700 . ?
C33 H33B 0.9700 . ?
C34 C35 1.525(11) . ?
C34 H34A 0.9700 . ?
C34 H34B 0.9700 . ?
C35 C39 1.522(11) . ?
C35 N8 1.523(9) . ?
C35 C36 1.541(11) . ?
C36 C37 1.531(12) . ?
C36 C38 1.547(12) . ?
C37 H37A 0.9600 . ?
C37 H37B 0.9600 . ?
C37 H37C 0.9600 . ?
C38 H38A 0.9600 . ?
C38 H38B 0.9600 . ?
C38 H38C 0.9600 . ?
C39 H39A 0.9600 . ?
C39 H39B 0.9600 . ?
C39 H39C 0.9600 . ?
C40 N8 1.468(10) . ?
C40 H40A 0.9600 . ?
C40 H40B 0.9600 . ?
C40 H40C 0.9600 . ?
C41 F3 1.255(13) . ?
C41 F1 1.278(13) . ?
C41 F2 1.379(15) . ?
C41 S1 1.796(13) . ?
B1 F4 1.321(16) . ?
B1 F7 1.350(14) . ?
B1 F6 1.352(15) . ?
B1 F5 1.363(16) . ?
N1 Au1 2.065(6) . ?
N5 Au2 2.060(7) . ?
O1 S1 1.430(8) . ?
O2 S1 1.355(9) . ?
O3 S1 1.475(12) . ?
C42 C43 1.508(14) . ?
C42 H42A 0.9600 . ?
C42 H42B 0.9600 . ?
C42 H42C 0.9600 . ?
C43 O4 1.200(10) . ?
C43 C44 1.474(14) . ?
C44 H44A 0.9600 . ?
C44 H44B 0.9600 . ?
C44 H44C 0.9600 . ?
C42B C43B 1.511(18) . ?
C42B H42D 0.9600 . ?
C42B H42E 0.9600 . ?
C42B H42F 0.9600 . ?
C43B O4B 1.198(15) . ?
C43B C44B 1.482(18) . ?
C44B H44D 0.9600 . ?
C44B H44E 0.9600 . ?
C44B H44F 0.9600 . ?
C42C C43C 1.512(16) . ?
C42C H42G 0.9600 . ?
C42C H42H 0.9600 . ?
C42C H42I 0.9600 . ?
C43C O4C 1.192(12) . ?
C43C C44C 1.483(17) . ?
C44C H44G 0.9600 . ?
C44C H44H 0.9600 . ?
C44C H44I 0.9600 . ?
